data_4500796
loop_
_publ_author_name
'Roll, Mark F.'
'Kampf, Jeffrey W.'
'Laine, Richard M.'

_publ_section_title
;
 Halogen Bonding Motifs in Polyhedral Phenylsilsesquioxanes: Effects of
 Systematic Variations in Geometry or Substitution
;
_journal_issue 10
_journal_name_full 'Crystal Growth &amp; Design'
_journal_page_first 4360
_journal_paper_doi 10.1021/cg200312g
_journal_volume 11
_journal_year 2011
_chemical_formula_moiety 'C60 H40 I10 O15 Si10  (ethyl acetate)'
_chemical_formula_sum 'C60 H40 I10 O15 Si10'
_chemical_formula_weight 2550.82
_chemical_name_systematic
;
 ?
;
_space_group_IT_number 15
_symmetry_cell_setting monoclinic
_symmetry_space_group_name_Hall '-C 2yc'
_symmetry_space_group_name_H-M 'C 1 2/c 1'
_atom_sites_solution_hydrogens geom
_atom_sites_solution_primary direct
_atom_sites_solution_secondary difmap
_audit_creation_method SHELXL-97
_cell_angle_alpha 90.00
_cell_angle_beta 108.859(1)
_cell_angle_gamma 90.00
_cell_formula_units_Z 4
_cell_length_a 28.054(2)
_cell_length_b 15.6168(11)
_cell_length_c 22.3246(16)
_cell_measurement_reflns_used 9383
_cell_measurement_temperature 85(2)
_cell_measurement_theta_max 29.59
_cell_measurement_theta_min 2.54
_cell_volume 9255.7(11)
_computing_cell_refinement 'Bruker SAINT'
_computing_data_collection 'Bruker SMART-APEX'
_computing_data_reduction 'Bruker SAINT'
_computing_molecular_graphics 'Bruker SHELXTL'
_computing_publication_material 'Bruker SHELXTL'
_computing_structure_refinement 'Bruker SHELXTL'
_computing_structure_solution 'Bruker SHELXTL'
_diffrn_ambient_temperature 85(2)
_diffrn_measured_fraction_theta_full 0.998
_diffrn_measured_fraction_theta_max 0.998
_diffrn_measurement_device_type 'CCD area detector'
_diffrn_measurement_method 'phi and omega scans'
_diffrn_radiation_monochromator graphite
_diffrn_radiation_source 'fine-focus sealed tube'
_diffrn_radiation_type MoK\a
_diffrn_radiation_wavelength 0.71073
_diffrn_reflns_av_R_equivalents 0.0331
_diffrn_reflns_av_sigmaI/netI 0.0124
_diffrn_reflns_limit_h_max 38
_diffrn_reflns_limit_h_min -38
_diffrn_reflns_limit_k_max 21
_diffrn_reflns_limit_k_min -21
_diffrn_reflns_limit_l_max 30
_diffrn_reflns_limit_l_min -30
_diffrn_reflns_number 192719
_diffrn_reflns_theta_full 29.62
_diffrn_reflns_theta_max 29.62
_diffrn_reflns_theta_min 1.51
_exptl_absorpt_coefficient_mu 3.527
_exptl_absorpt_correction_T_max 0.3716
_exptl_absorpt_correction_T_min 0.2823
_exptl_absorpt_correction_type multi-scan
_exptl_absorpt_process_details
;
  Blessing, R. Acta Cryst. (1995) A51 33-38.
  Sheldrick, G.  SADABS (Version 2008/1) Bruker AXS area
  detector absorption and other corrections, University of
  Gottingen, Germany 2008.
;
_exptl_crystal_colour colorless
_exptl_crystal_density_diffrn 1.831
_exptl_crystal_density_method 'not measured'
_exptl_crystal_description block
_exptl_crystal_F_000 4760
_exptl_crystal_size_max 0.48
_exptl_crystal_size_mid 0.39
_exptl_crystal_size_min 0.35
_refine_diff_density_max 3.864
_refine_diff_density_min -3.301
_refine_diff_density_rms 0.154
_refine_ls_extinction_method none
_refine_ls_goodness_of_fit_ref 1.058
_refine_ls_hydrogen_treatment constr
_refine_ls_matrix_type full
_refine_ls_number_parameters 465
_refine_ls_number_reflns 13019
_refine_ls_number_restraints 0
_refine_ls_restrained_S_all 1.058
_refine_ls_R_factor_all 0.0492
_refine_ls_R_factor_gt 0.0461
_refine_ls_shift/su_max 0.003
_refine_ls_shift/su_mean 0.000
_refine_ls_structure_factor_coef Fsqd
_refine_ls_weighting_details 'calc w=1/[\s^2^(Fo^2^)+(0.0468P)^2^+11.2352P] where P=(Fo^2^+2Fc^2^)/3'
_refine_ls_weighting_scheme calc
_refine_ls_wR_factor_gt 0.1152
_refine_ls_wR_factor_ref 0.1170
_reflns_number_gt 12075
_reflns_number_total 13019
_reflns_threshold_expression >2sigma(I)
_cod_data_source_file cg200312g_si_002.cif
_cod_data_source_block 10i1
_cod_depositor_comments
;
The following automatic conversions were performed:

'_symmetry_cell_setting' value 'Monoclinic' changed to 'monoclinic'
according to /home/saulius/struct/CIF-dictionaries/cif_core.dic
dictionary named 'cif_core.dic' version 2.4.1 from 2010-06-29.

Automatic conversion script
Id: cif_fix_values 1715 2011-07-08 13:25:40Z adriana 
;
_cod_original_sg_symbol_H-M C2/c
_cod_database_code 4500796

loop_
_symmetry_equiv_pos_as_xyz
'x, y, z'
'-x, y, -z+1/2'
'x+1/2, y+1/2, z'
'-x+1/2, y+1/2, -z+1/2'
'-x, -y, -z'
'x, -y, z-1/2'
'-x+1/2, -y+1/2, -z'
'x+1/2, -y+1/2, z-1/2'

loop_
_atom_site_label
_atom_site_type_symbol
_atom_site_fract_x
_atom_site_fract_y
_atom_site_fract_z
_atom_site_U_iso_or_equiv
_atom_site_adp_type
_atom_site_occupancy
_atom_site_symmetry_multiplicity
_atom_site_calc_flag
_atom_site_refinement_flags
_atom_site_disorder_assembly
_atom_site_disorder_group
I1 I 0.501286(12) -0.254880(19) 1.022374(14) 0.03332(8) Uani 1 1 d . A .
I2 I 0.205244(16) 0.14887(3) 0.88814(2) 0.05232(12) Uani 1 1 d . . .
I3 I 0.332014(17) 0.69843(3) 0.89325(2) 0.05134(11) Uani 1 1 d . . .
I4 I 0.664588(14) 0.68281(2) 1.053689(17) 0.04213(9) Uani 1 1 d . . .
I5 I 0.774237(13) 0.10651(2) 1.139966(14) 0.04041(9) Uani 1 1 d . . .
Si1 Si 0.49782(4) 0.06494(7) 0.81822(5) 0.01782(18) Uani 1 1 d . . .
Si2 Si 0.59627(4) 0.18019(6) 0.86063(5) 0.01645(18) Uani 1 1 d . . .
Si3 Si 0.55802(4) 0.37091(6) 0.84552(5) 0.01681(18) Uani 1 1 d . . .
Si4 Si 0.44212(4) 0.36932(6) 0.79476(5) 0.01596(17) Uani 1 1 d . . .
Si5 Si 0.39982(4) 0.17926(6) 0.77526(5) 0.01672(18) Uani 1 1 d . . .
O1 O 0.54459(11) 0.1282(2) 0.84999(13) 0.0239(5) Uani 1 1 d . . .
O2 O 0.58639(11) 0.28100(18) 0.86790(13) 0.0227(5) Uani 1 1 d . . .
O3 O 0.49955(10) 0.36172(18) 0.84149(13) 0.0207(5) Uani 1 1 d . . .
O4 O 0.41586(11) 0.27755(18) 0.79208(14) 0.0232(5) Uani 1 1 d . . .
O5 O 0.44617(10) 0.11659(19) 0.80962(14) 0.0228(5) Uani 1 1 d . . .
O6 O 0.44045(10) 0.39585(18) 0.72403(13) 0.0205(5) Uani 1 1 d . . .
O7 O 0.61648(10) 0.16670(19) 0.80097(13) 0.0214(5) Uani 1 1 d . . .
O8 O 0.5000 0.0339(2) 0.7500 0.0208(7) Uani 1 2 d S . .
C1 C 0.50082(18) -0.1604(3) 0.9551(2) 0.0312(9) Uani 1 1 d . . .
C2 C 0.5004(4) -0.0704(6) 0.9779(4) 0.036(2) Uani 0.50 1 d P A -1
H2A H 0.5005 -0.0583 1.0196 0.043 Uiso 0.50 1 calc PR A -1
C3 C 0.5001(5) -0.0056(6) 0.9352(4) 0.039(2) Uani 0.50 1 d P A -1
H3A H 0.4998 0.0527 0.9474 0.047 Uiso 0.50 1 calc PR A -1
C2A C 0.5461(3) -0.1303(6) 0.9514(4) 0.0266(16) Uani 0.50 1 d P A -2
H2B H 0.5771 -0.1542 0.9770 0.032 Uiso 0.50 1 calc PR A -2
C3A C 0.5451(3) -0.0638(5) 0.9090(4) 0.0255(15) Uani 0.50 1 d P A -2
H3B H 0.5761 -0.0428 0.9061 0.031 Uiso 0.50 1 calc PR A -2
C4 C 0.49998(15) -0.0272(3) 0.87081(19) 0.0242(7) Uani 1 1 d . . .
C5 C 0.5017(4) -0.1075(6) 0.8567(5) 0.036(2) Uani 0.50 1 d P A -1
H5A H 0.5029 -0.1221 0.8159 0.044 Uiso 0.50 1 calc PR A -1
C6 C 0.5019(5) -0.1733(6) 0.8992(5) 0.039(2) Uani 0.50 1 d P A -1
H6A H 0.5029 -0.2308 0.8857 0.047 Uiso 0.50 1 calc PR A -1
C5A C 0.4549(3) -0.0712(5) 0.8687(4) 0.0218(14) Uani 0.50 1 d P A -2
H5B H 0.4239 -0.0543 0.8385 0.026 Uiso 0.50 1 calc PR A -2
C6A C 0.4553(3) -0.1383(5) 0.9102(4) 0.0260(15) Uani 0.50 1 d P A -2
H6B H 0.4252 -0.1681 0.9078 0.031 Uiso 0.50 1 calc PR A -2
C7 C 0.34576(14) 0.1592(2) 0.80318(18) 0.0197(7) Uani 1 1 d . . .
C8 C 0.34906(17) 0.1110(3) 0.8571(2) 0.0257(8) Uani 1 1 d . . .
H8B H 0.3792 0.0807 0.8782 0.031 Uiso 1 1 calc R . .
C9 C 0.30832(19) 0.1070(3) 0.8802(2) 0.0310(9) Uani 1 1 d . . .
H9A H 0.3108 0.0738 0.9167 0.037 Uiso 1 1 calc R . .
C10 C 0.26475(19) 0.1510(3) 0.8500(2) 0.0328(10) Uani 1 1 d . . .
C11 C 0.26012(17) 0.1990(3) 0.7969(3) 0.0335(9) Uani 1 1 d . . .
H11A H 0.2299 0.2295 0.7764 0.040 Uiso 1 1 calc R . .
C12 C 0.30044(16) 0.2022(3) 0.7736(2) 0.0294(8) Uani 1 1 d . . .
H12A H 0.2971 0.2346 0.7365 0.035 Uiso 1 1 calc R . .
C13 C 0.41083(16) 0.4551(3) 0.82444(19) 0.0255(8) Uani 1 1 d . . .
C14 C 0.42882(19) 0.4843(3) 0.8869(2) 0.0373(11) Uani 1 1 d . . .
H14A H 0.4567 0.4561 0.9162 0.045 Uiso 1 1 calc R . .
C15 C 0.4069(2) 0.5538(4) 0.9072(3) 0.0440(13) Uani 1 1 d . . .
H15A H 0.4200 0.5739 0.9495 0.053 Uiso 1 1 calc R . .
C16 C 0.3656(2) 0.5929(3) 0.8644(3) 0.0412(12) Uani 1 1 d . . .
C17 C 0.3479(3) 0.5679(5) 0.8025(3) 0.071(2) Uani 1 1 d . . .
H17A H 0.3201 0.5965 0.7733 0.086 Uiso 1 1 calc R . .
C18 C 0.3713(2) 0.4996(5) 0.7829(3) 0.0586(19) Uani 1 1 d . . .
H18A H 0.3596 0.4831 0.7396 0.070 Uiso 1 1 calc R . .
C19 C 0.58811(14) 0.4556(3) 0.90252(19) 0.0221(7) Uani 1 1 d . . .
C20 C 0.63187(18) 0.4413(3) 0.9530(2) 0.0333(9) Uani 1 1 d . . .
H20A H 0.6468 0.3860 0.9582 0.040 Uiso 1 1 calc R . .
C21 C 0.6544(2) 0.5056(4) 0.9962(2) 0.0406(11) Uani 1 1 d . . .
H21A H 0.6844 0.4944 1.0303 0.049 Uiso 1 1 calc R . .
C22 C 0.63255(18) 0.5856(3) 0.9885(2) 0.0312(9) Uani 1 1 d . . .
C23 C 0.5897(2) 0.6026(3) 0.9390(3) 0.0433(12) Uani 1 1 d . . .
H23A H 0.5748 0.6579 0.9342 0.052 Uiso 1 1 calc R . .
C24 C 0.5682(2) 0.5376(3) 0.8955(3) 0.0423(12) Uani 1 1 d . . .
H24A H 0.5393 0.5500 0.8602 0.051 Uiso 1 1 calc R . .
C25 C 0.64506(14) 0.1461(2) 0.93394(18) 0.0203(7) Uani 1 1 d . . .
C26 C 0.69592(16) 0.1570(3) 0.9413(2) 0.0295(8) Uani 1 1 d . . .
H26A H 0.7054 0.1740 0.9059 0.035 Uiso 1 1 calc R . .
C27 C 0.73311(17) 0.1433(3) 0.9992(2) 0.0322(9) Uani 1 1 d . . .
H27A H 0.7676 0.1513 1.0035 0.039 Uiso 1 1 calc R . .
C28 C 0.71899(17) 0.1178(3) 1.05062(19) 0.0281(8) Uani 1 1 d . . .
C29 C 0.66923(18) 0.1026(3) 1.0446(2) 0.0290(8) Uani 1 1 d . . .
H29A H 0.6602 0.0825 1.0796 0.035 Uiso 1 1 calc R . .
C30 C 0.63257(16) 0.1170(3) 0.98650(19) 0.0255(8) Uani 1 1 d . . .
H30A H 0.5982 0.1070 0.9822 0.031 Uiso 1 1 calc R . .

loop_
_atom_site_aniso_label
_atom_site_aniso_U_11
_atom_site_aniso_U_22
_atom_site_aniso_U_33
_atom_site_aniso_U_23
_atom_site_aniso_U_13
_atom_site_aniso_U_12
I1 0.04085(16) 0.02976(14) 0.03236(15) 0.01472(11) 0.01598(12) 0.00443(11)
I2 0.0540(2) 0.0458(2) 0.0801(3) -0.01376(18) 0.0535(2) -0.00962(16)
I3 0.0631(2) 0.03941(19) 0.0531(2) -0.00869(15) 0.02099(18) 0.02508(17)
I4 0.04833(19) 0.04118(18) 0.04140(18) -0.02407(14) 0.02078(15) -0.01810(14)
I5 0.04379(18) 0.04011(17) 0.02480(14) -0.00424(12) -0.00630(12) 0.01503(13)
Si1 0.0185(4) 0.0178(4) 0.0176(4) 0.0029(3) 0.0064(3) -0.0002(3)
Si2 0.0166(4) 0.0169(4) 0.0157(4) 0.0008(3) 0.0050(3) 0.0011(3)
Si3 0.0168(4) 0.0155(4) 0.0175(4) -0.0020(3) 0.0047(3) 0.0009(3)
Si4 0.0162(4) 0.0147(4) 0.0178(4) -0.0010(3) 0.0065(3) 0.0003(3)
Si5 0.0166(4) 0.0174(4) 0.0174(4) 0.0001(3) 0.0071(3) -0.0017(3)
O1 0.0217(13) 0.0297(14) 0.0202(12) -0.0005(11) 0.0067(10) -0.0058(11)
O2 0.0238(13) 0.0168(12) 0.0253(13) -0.0003(10) 0.0050(11) 0.0050(10)
O3 0.0174(11) 0.0236(13) 0.0204(12) 0.0000(10) 0.0052(10) -0.0006(10)
O4 0.0262(13) 0.0197(13) 0.0266(13) -0.0017(10) 0.0127(11) -0.0067(10)
O5 0.0214(12) 0.0238(13) 0.0248(13) 0.0036(10) 0.0098(10) 0.0032(10)
O6 0.0219(12) 0.0205(12) 0.0193(12) 0.0023(10) 0.0068(10) 0.0010(10)
O7 0.0200(12) 0.0271(14) 0.0182(12) 0.0016(10) 0.0079(10) 0.0029(10)
O8 0.0268(18) 0.0171(17) 0.0203(17) 0.000 0.0098(15) 0.000
C1 0.034(2) 0.030(2) 0.031(2) 0.0145(17) 0.0124(17) -0.0005(17)
C2 0.057(6) 0.031(4) 0.022(4) 0.003(3) 0.018(4) -0.001(4)
C3 0.071(7) 0.022(4) 0.028(4) -0.005(3) 0.021(5) -0.008(4)
C2A 0.020(3) 0.029(4) 0.028(4) 0.010(3) 0.004(3) 0.002(3)
C3A 0.022(3) 0.026(4) 0.029(4) 0.009(3) 0.009(3) 0.001(3)
C4 0.0242(18) 0.0263(19) 0.0238(18) 0.0074(15) 0.0099(14) -0.0003(15)
C5 0.062(6) 0.021(4) 0.030(4) 0.002(3) 0.021(4) 0.009(4)
C6 0.063(7) 0.019(4) 0.040(5) 0.000(4) 0.022(5) 0.003(4)
C5A 0.017(3) 0.025(4) 0.022(3) 0.005(3) 0.005(3) -0.002(3)
C6A 0.024(4) 0.024(4) 0.031(4) 0.006(3) 0.011(3) -0.003(3)
C7 0.0193(16) 0.0183(16) 0.0231(17) -0.0023(13) 0.0089(13) -0.0033(13)
C8 0.033(2) 0.0218(18) 0.0260(18) 0.0019(14) 0.0145(16) -0.0006(15)
C9 0.041(2) 0.028(2) 0.032(2) -0.0021(16) 0.0223(19) -0.0066(18)
C10 0.038(2) 0.027(2) 0.043(2) -0.0126(18) 0.028(2) -0.0091(17)
C11 0.0242(19) 0.035(2) 0.048(3) -0.001(2) 0.0199(19) 0.0024(17)
C12 0.0244(19) 0.032(2) 0.034(2) 0.0047(17) 0.0129(16) 0.0004(16)
C13 0.0273(19) 0.0218(18) 0.0253(18) -0.0064(14) 0.0054(15) 0.0069(15)
C14 0.034(2) 0.041(3) 0.033(2) -0.010(2) 0.0066(18) 0.012(2)
C15 0.038(3) 0.043(3) 0.044(3) -0.019(2) 0.004(2) 0.010(2)
C16 0.045(3) 0.037(3) 0.037(2) -0.012(2) 0.008(2) 0.017(2)
C17 0.058(4) 0.074(5) 0.058(4) -0.028(3) -0.015(3) 0.040(4)
C18 0.046(3) 0.066(4) 0.045(3) -0.025(3) -0.012(2) 0.028(3)
C19 0.0215(17) 0.0214(17) 0.0239(17) -0.0040(14) 0.0082(14) -0.0011(13)
C20 0.033(2) 0.028(2) 0.031(2) -0.0060(17) -0.0001(17) 0.0034(17)
C21 0.040(3) 0.042(3) 0.031(2) -0.011(2) -0.0024(19) -0.001(2)
C22 0.035(2) 0.032(2) 0.030(2) -0.0139(17) 0.0162(18) -0.0110(18)
C23 0.045(3) 0.021(2) 0.056(3) -0.013(2) 0.006(2) 0.0021(19)
C24 0.037(2) 0.028(2) 0.048(3) -0.011(2) -0.007(2) 0.0076(19)
C25 0.0220(16) 0.0181(16) 0.0195(16) 0.0007(13) 0.0046(13) 0.0035(13)
C26 0.0245(19) 0.037(2) 0.0254(19) 0.0058(17) 0.0054(15) 0.0024(16)
C27 0.0236(19) 0.037(2) 0.030(2) 0.0026(18) 0.0002(16) 0.0012(17)
C28 0.031(2) 0.0248(19) 0.0210(17) -0.0013(14) -0.0013(15) 0.0094(16)
C29 0.037(2) 0.029(2) 0.0203(18) 0.0017(15) 0.0081(16) 0.0078(17)
C30 0.0263(18) 0.0280(19) 0.0226(18) 0.0024(15) 0.0086(15) 0.0041(15)

loop_
_atom_type_symbol
_atom_type_description
_atom_type_scat_dispersion_real
_atom_type_scat_dispersion_imag
_atom_type_scat_source
C C 0.0033 0.0016 'International Tables Vol C Tables 4.2.6.8 and 6.1.1.4'
H H 0.0000 0.0000 'International Tables Vol C Tables 4.2.6.8 and 6.1.1.4'
I I -0.4742 1.8119 'International Tables Vol C Tables 4.2.6.8 and 6.1.1.4'
O O 0.0106 0.0060 'International Tables Vol C Tables 4.2.6.8 and 6.1.1.4'
Si Si 0.0817 0.0704 'International Tables Vol C Tables 4.2.6.8 and 6.1.1.4'

loop_
_geom_angle_atom_site_label_1
_geom_angle_atom_site_label_2
_geom_angle_atom_site_label_3
_geom_angle
_geom_angle_site_symmetry_1
_geom_angle_site_symmetry_3
O1 Si1 O5 108.52(16) . .
O1 Si1 O8 108.92(14) . .
O5 Si1 O8 110.07(13) . .
O1 Si1 C4 110.08(17) . .
O5 Si1 C4 107.99(17) . .
O8 Si1 C4 111.21(19) . .
O1 Si2 O2 109.30(16) . .
O1 Si2 O7 110.51(15) . .
O2 Si2 O7 109.03(16) . .
O1 Si2 C25 111.16(17) . .
O2 Si2 C25 107.14(16) . .
O7 Si2 C25 109.63(16) . .
O2 Si3 O6 110.14(15) . 2_656
O2 Si3 O3 109.26(16) . .
O6 Si3 O3 108.00(15) 2_656 .
O2 Si3 C19 109.96(17) . .
O6 Si3 C19 110.06(17) 2_656 .
O3 Si3 C19 109.39(16) . .
O4 Si4 O3 107.97(16) . .
O4 Si4 O6 108.92(15) . .
O3 Si4 O6 110.92(15) . .
O4 Si4 C13 113.41(18) . .
O3 Si4 C13 108.26(17) . .
O6 Si4 C13 107.37(17) . .
O4 Si5 O5 110.28(16) . .
O4 Si5 O7 108.80(16) . 2_656
O5 Si5 O7 109.64(15) . 2_656
O4 Si5 C7 106.37(16) . .
O5 Si5 C7 111.20(17) . .
O7 Si5 C7 110.48(16) 2_656 .
Si2 O1 Si1 160.0(2) . .
Si3 O2 Si2 154.3(2) . .
Si4 O3 Si3 144.06(19) . .
Si4 O4 Si5 162.1(2) . .
Si5 O5 Si1 156.3(2) . .
Si3 O6 Si4 151.05(19) 2_656 .
Si2 O7 Si5 142.19(19) . 2_656
Si1 O8 Si1 145.2(3) . 2_656
C6 C1 C2A 71.4(7) . .
C6 C1 C6A 68.9(7) . .
C2A C1 C6A 121.4(6) . .
C6 C1 C2 119.2(6) . .
C2A C1 C2 79.0(6) . .
C6A C1 C2 84.6(6) . .
C6 C1 I1 126.3(5) . .
C2A C1 I1 119.2(4) . .
C6A C1 I1 118.8(4) . .
C2 C1 I1 114.5(4) . .
C3 C2 C1 116.8(7) . .
C2 C3 C4 119.9(8) . .
C1 C2A C3A 118.4(7) . .
C2A C3A C4 122.0(7) . .
C5 C4 C3A 69.9(6) . .
C5 C4 C5A 68.3(6) . .
C3A C4 C5A 116.2(5) . .
C5 C4 C3 118.1(6) . .
C3A C4 C3 77.5(6) . .
C5A C4 C3 82.2(6) . .
C5 C4 Si1 126.5(5) . .
C3A C4 Si1 122.9(4) . .
C5A C4 Si1 120.5(4) . .
C3 C4 Si1 115.5(5) . .
C4 C5 C6 122.5(8) . .
C1 C6 C5 123.5(8) . .
C6A C5A C4 121.5(7) . .
C1 C6A C5A 118.2(7) . .
C8 C7 C12 117.5(4) . .
C8 C7 Si5 123.4(3) . .
C12 C7 Si5 118.7(3) . .
C7 C8 C9 120.5(4) . .
C10 C9 C8 120.0(4) . .
C11 C10 C9 121.2(4) . .
C11 C10 I2 119.5(4) . .
C9 C10 I2 119.3(3) . .
C10 C11 C12 118.8(4) . .
C11 C12 C7 122.1(4) . .
C18 C13 C14 117.3(4) . .
C18 C13 Si4 119.9(4) . .
C14 C13 Si4 122.5(3) . .
C15 C14 C13 121.6(5) . .
C16 C15 C14 118.6(5) . .
C17 C16 C15 121.5(5) . .
C17 C16 I3 118.8(4) . .
C15 C16 I3 119.5(4) . .
C16 C17 C18 118.7(5) . .
C13 C18 C17 122.1(5) . .
C24 C19 C20 117.3(4) . .
C24 C19 Si3 120.5(3) . .
C20 C19 Si3 122.2(3) . .
C19 C20 C21 122.0(4) . .
C22 C21 C20 118.9(4) . .
C23 C22 C21 121.0(4) . .
C23 C22 I4 119.2(4) . .
C21 C22 I4 119.8(4) . .
C22 C23 C24 119.2(5) . .
C19 C24 C23 121.6(5) . .
C26 C25 C30 117.6(4) . .
C26 C25 Si2 120.6(3) . .
C30 C25 Si2 121.4(3) . .
C27 C26 C25 121.6(4) . .
C28 C27 C26 118.9(4) . .
C29 C28 C27 121.3(4) . .
C29 C28 I5 119.4(3) . .
C27 C28 I5 119.3(3) . .
C28 C29 C30 119.0(4) . .
C29 C30 C25 121.6(4) . .

loop_
_geom_bond_atom_site_label_1
_geom_bond_atom_site_label_2
_geom_bond_distance
_geom_bond_site_symmetry_2
I1 C1 2.102(4) .
I2 C10 2.105(4) .
I3 C16 2.101(5) .
I4 C22 2.094(4) .
I5 C28 2.101(4) .
Si1 O1 1.612(3) .
Si1 O5 1.615(3) .
Si1 O8 1.6179(15) .
Si1 C4 1.846(4) .
Si2 O1 1.611(3) .
Si2 O2 1.616(3) .
Si2 O7 1.621(3) .
Si2 C25 1.840(4) .
Si3 O2 1.612(3) .
Si3 O6 1.615(3) 2_656
Si3 O3 1.620(3) .
Si3 C19 1.840(4) .
Si4 O4 1.604(3) .
Si4 O3 1.616(3) .
Si4 O6 1.618(3) .
Si4 C13 1.838(4) .
Si5 O4 1.609(3) .
Si5 O5 1.610(3) .
Si5 O7 1.625(3) 2_656
Si5 C7 1.843(4) .
O6 Si3 1.615(3) 2_656
O7 Si5 1.625(3) 2_656
O8 Si1 1.6179(15) 2_656
C1 C6 1.274(11) .
C1 C2A 1.381(9) .
C1 C6A 1.388(9) .
C1 C2 1.495(11) .
C2 C3 1.389(13) .
C3 C4 1.476(10) .
C2A C3A 1.399(11) .
C3A C4 1.399(9) .
C4 C5 1.297(10) .
C4 C5A 1.426(8) .
C5 C6 1.399(13) .
C5A C6A 1.397(11) .
C7 C8 1.398(5) .
C7 C12 1.400(6) .
C8 C9 1.399(6) .
C9 C10 1.374(7) .
C10 C11 1.373(7) .
C11 C12 1.390(6) .
C13 C18 1.382(7) .
C13 C14 1.396(6) .
C14 C15 1.394(7) .
C15 C16 1.382(7) .
C16 C17 1.366(8) .
C17 C18 1.395(8) .
C19 C24 1.386(6) .
C19 C20 1.390(6) .
C20 C21 1.394(6) .
C21 C22 1.378(7) .
C22 C23 1.371(7) .
C23 C24 1.400(7) .
C25 C26 1.393(6) .
C25 C30 1.404(5) .
C26 C27 1.390(6) .
C27 C28 1.388(7) .
C28 C29 1.379(7) .
C29 C30 1.388(6) .
